data_2206995
loop_
_publ_author_name
'Qin, Shuqi'
'Yin, Guodong'

_publ_section_title
;<i>rel</i>-(11b<i>R</i>,11c<i>S</i>)-Diethyl
 5,10-dihydro-7-nitro-4,11-dioxo-1<i>H</i>,3<i>H</i>,4<i>H</i>,11<i>H</i>-2-oxa-
 3a,4a,10a,11a-tetraazabenz[<i>f</i>]indeno[2,1,7-<i>ija</i>]azulene-11b,11c-dicarboxylate
;
_journal_coeditor_code JH6016
_journal_issue 10
_journal_name_full 'Acta Crystallographica Section E'
_journal_page_first o3164
_journal_page_last o3165
_journal_paper_doi 10.1107/S1600536805027741
_journal_volume 61
_journal_year 2005
_chemical_formula_iupac 'C20 H21 N5 O9'
_chemical_formula_moiety 'C20 H21 N5 O9'
_chemical_formula_sum 'C20 H21 N5 O9'
_chemical_formula_weight 475.42
_chemical_name_systematic
;
Diethyl
(11bR,11cS)-rel-5,10-dihydro-7-nitro-4,11-dioxo-1H,3H,4H,11H-2-oxa-
3a,4a,10a,11a-tetraazabenz[f]indeno[2,1,7-ija]azulene-11b,11c-dicarboxylate
;
_space_group_IT_number 14
_symmetry_cell_setting monoclinic
_symmetry_space_group_name_Hall '-P 2ybc'
_symmetry_space_group_name_H-M 'P 1 21/c 1'
_atom_sites_solution_hydrogens geom
_atom_sites_solution_primary direct
_atom_sites_solution_secondary difmap
_audit_creation_method SHELXL-97
_cell_angle_alpha 90.00
_cell_angle_beta 99.427(3)
_cell_angle_gamma 90.00
_cell_formula_units_Z 4
_cell_length_a 10.0454(18)
_cell_length_b 25.564(5)
_cell_length_c 8.4997(15)
_cell_measurement_reflns_used 3635
_cell_measurement_temperature 292(2)
_cell_measurement_theta_max 25.08
_cell_measurement_theta_min 2.20
_cell_volume 2153.3(7)
_computing_cell_refinement SMART
_computing_data_collection 'SMART (Bruker, 1997)'
_computing_data_reduction 'SAINT (Bruker, 1999)'
_computing_molecular_graphics 'SHELXTL (Bruker, 2001)'
_computing_publication_material SHELXTL
_computing_structure_refinement 'SHELXL97 (Sheldrick, 1997)'
_computing_structure_solution 'SHELXS97 (Sheldrick, 1997)'
_diffrn_ambient_temperature 292(2)
_diffrn_measured_fraction_theta_full 0.996
_diffrn_measured_fraction_theta_max 0.996
_diffrn_measurement_device_type 'Bruker SMART CCD area-detector'
_diffrn_measurement_method '\f and \w'
_diffrn_radiation_monochromator graphite
_diffrn_radiation_source 'fine-focus sealed tube'
_diffrn_radiation_type MoK\a
_diffrn_radiation_wavelength 0.71073
_diffrn_reflns_av_R_equivalents 0.0525
_diffrn_reflns_av_sigmaI/netI 0.0440
_diffrn_reflns_limit_h_max 11
_diffrn_reflns_limit_h_min -12
_diffrn_reflns_limit_k_max 31
_diffrn_reflns_limit_k_min -31
_diffrn_reflns_limit_l_max 6
_diffrn_reflns_limit_l_min -10
_diffrn_reflns_number 11538
_diffrn_reflns_theta_full 26.00
_diffrn_reflns_theta_max 26.00
_diffrn_reflns_theta_min 1.59
_exptl_absorpt_coefficient_mu 0.118
_exptl_absorpt_correction_T_max 0.9883
_exptl_absorpt_correction_T_min 0.9655
_exptl_absorpt_correction_type multi-scan
_exptl_absorpt_process_details '(SADABS; Sheldrick, 1997)'
_exptl_crystal_colour colorless
_exptl_crystal_density_diffrn 1.467
_exptl_crystal_density_method 'not measured'
_exptl_crystal_description block
_exptl_crystal_F_000 992
_exptl_crystal_size_max 0.30
_exptl_crystal_size_mid 0.20
_exptl_crystal_size_min 0.10
_refine_diff_density_max 0.484
_refine_diff_density_min -0.319
_refine_ls_extinction_method none
_refine_ls_goodness_of_fit_ref 1.054
_refine_ls_hydrogen_treatment constr
_refine_ls_matrix_type full
_refine_ls_number_parameters 309
_refine_ls_number_reflns 4225
_refine_ls_number_restraints 0
_refine_ls_restrained_S_all 1.054
_refine_ls_R_factor_all 0.0810
_refine_ls_R_factor_gt 0.0647
_refine_ls_shift/su_max 0.001
_refine_ls_shift/su_mean 0.000
_refine_ls_structure_factor_coef Fsqd
_refine_ls_weighting_details 'calc w = 1/[\s^2^(Fo^2^)+(0.0729P)^2^+1.0059P] where P = (Fo^2^+2Fc^2^)/3'
_refine_ls_weighting_scheme calc
_refine_ls_wR_factor_gt 0.1611
_refine_ls_wR_factor_ref 0.1719
_reflns_number_gt 3284
_reflns_number_total 4225
_reflns_threshold_expression I>2\s(I)
_cod_data_source_file jh6016.cif
_cod_data_source_block I
_cod_original_cell_volume 2153.2(7)
_cod_original_sg_symbol_Hall -P2ybc
_cod_original_sg_symbol_H-M 'P 21/c'
_cod_database_code 2206995
_cod_database_fobs_code 2206995

loop_
_symmetry_equiv_pos_as_xyz
'x, y, z'
'-x, y+1/2, -z+1/2'
'-x, -y, -z'
'x, -y-1/2, z-1/2'

loop_
_atom_site_label
_atom_site_fract_x
_atom_site_fract_y
_atom_site_fract_z
_atom_site_U_iso_or_equiv
_atom_site_adp_type
_atom_site_calc_flag
_atom_site_refinement_flags
_atom_site_occupancy
_atom_site_type_symbol
C1 0.1389(3) 0.42010(13) 0.6095(4) 0.0617(8) Uani d . 1 C
C2 0.0849(3) 0.45554(12) 0.7083(3) 0.0556(7) Uani d . 1 C
H2 0.0287 0.4440 0.7779 0.067 Uiso calc R 1 H
C3 0.2213(3) 0.43524(15) 0.5052(4) 0.0673(9) Uani d . 1 C
H3 0.2560 0.4109 0.4415 0.081 Uiso calc R 1 H
C4 0.2513(3) 0.48671(15) 0.4970(3) 0.0627(8) Uani d . 1 C
H4 0.3065 0.4976 0.4254 0.075 Uiso calc R 1 H
C5 0.2016(3) 0.52406(12) 0.5933(3) 0.0505(7) Uani d . 1 C
C6 0.1168(2) 0.50771(11) 0.7001(3) 0.0465(6) Uani d . 1 C
C7 0.0658(2) 0.54637(11) 0.8104(3) 0.0444(6) Uani d . 1 C
H7A 0.0136 0.5733 0.7475 0.053 Uiso calc R 1 H
H7B 0.0065 0.5285 0.8722 0.053 Uiso calc R 1 H
C8 0.2401(3) 0.58054(13) 0.5820(3) 0.0547(7) Uani d . 1 C
H8A 0.2946 0.5842 0.4983 0.066 Uiso calc R 1 H
H8B 0.1588 0.6011 0.5516 0.066 Uiso calc R 1 H
C9 0.2468(2) 0.54454(10) 1.0469(3) 0.0405(6) Uani d . 1 C
C10 0.4515(2) 0.59340(10) 0.7716(3) 0.0455(6) Uani d . 1 C
C11 0.2515(2) 0.61362(10) 0.8665(3) 0.0411(6) Uani d . 1 C
C12 0.1604(2) 0.66209(11) 0.8355(3) 0.0484(6) Uani d . 1 C
C13 0.0130(3) 0.71658(13) 0.9564(5) 0.0777(10) Uani d . 1 C
H13A 0.0204 0.7328 1.0606 0.093 Uiso calc R 1 H
H13B 0.0363 0.7425 0.8822 0.093 Uiso calc R 1 H
C14 -0.1244(4) 0.6991(2) 0.9051(8) 0.1211(19) Uani d . 1 C
H14A -0.1386 0.6925 0.7924 0.182 Uiso calc R 1 H
H14B -0.1859 0.7257 0.9281 0.182 Uiso calc R 1 H
H14C -0.1398 0.6676 0.9607 0.182 Uiso calc R 1 H
C15 0.3742(2) 0.61854(10) 1.0053(3) 0.0412(6) Uani d . 1 C
C16 0.3883(3) 0.66993(11) 1.0983(4) 0.0517(7) Uani d . 1 C
C17 0.4105(4) 0.76209(12) 1.0753(5) 0.0721(9) Uani d . 1 C
H17A 0.3635 0.7877 1.0022 0.087 Uiso calc R 1 H
H17B 0.3710 0.7626 1.1721 0.087 Uiso calc R 1 H
C18 0.5533(5) 0.77571(18) 1.1127(7) 0.1125(16) Uani d . 1 C
H18A 0.5975 0.7527 1.1942 0.169 Uiso calc R 1 H
H18B 0.5622 0.8112 1.1501 0.169 Uiso calc R 1 H
H18C 0.5939 0.7722 1.0187 0.169 Uiso calc R 1 H
C19 0.4785(3) 0.55311(12) 1.2008(3) 0.0535(7) Uani d . 1 C
H19A 0.5146 0.5773 1.2849 0.064 Uiso calc R 1 H
H19B 0.4564 0.5208 1.2503 0.064 Uiso calc R 1 H
C20 0.6092(2) 0.58940(11) 1.0257(4) 0.0517(7) Uani d . 1 C
H20A 0.6773 0.5816 0.9603 0.062 Uiso calc R 1 H
H20B 0.6463 0.6151 1.1049 0.062 Uiso calc R 1 H
N1 0.1078(4) 0.36465(13) 0.6249(5) 0.0868(9) Uani d . 1 N
N2 0.17610(19) 0.57088(8) 0.9189(2) 0.0394(5) Uani d . 1 N
N3 0.3152(2) 0.60163(9) 0.7303(2) 0.0456(5) Uani d . 1 N
N4 0.35689(19) 0.57505(9) 1.1083(3) 0.0453(5) Uani d . 1 N
N5 0.49109(19) 0.61109(8) 0.9262(3) 0.0431(5) Uani d . 1 N
O1 0.0227(5) 0.35157(13) 0.6997(5) 0.1286(13) Uani d . 1 O
O2 0.1678(5) 0.33316(15) 0.5526(7) 0.168(2) Uani d . 1 O
O3 0.21406(17) 0.50392(8) 1.1014(2) 0.0533(5) Uani d . 1 O
O4 0.52464(19) 0.57600(8) 0.6843(2) 0.0578(5) Uani d . 1 O
O5 0.1399(2) 0.68482(9) 0.7114(3) 0.0756(7) Uani d . 1 O
O6 0.1065(2) 0.67258(8) 0.9643(3) 0.0603(5) Uani d . 1 O
O7 0.3960(3) 0.67188(10) 1.2402(3) 0.0871(8) Uani d . 1 O
O8 0.3943(2) 0.70982(7) 1.0026(2) 0.0593(5) Uani d . 1 O
O9 0.57720(17) 0.54315(8) 1.1034(2) 0.0537(5) Uani d . 1 O

loop_
_atom_site_aniso_label
_atom_site_aniso_U_11
_atom_site_aniso_U_22
_atom_site_aniso_U_33
_atom_site_aniso_U_12
_atom_site_aniso_U_13
_atom_site_aniso_U_23
C1 0.0488(15) 0.0693(19) 0.0590(18) 0.0059(14) -0.0147(14) -0.0124(15)
C2 0.0411(14) 0.0709(19) 0.0500(16) -0.0025(13) -0.0070(12) -0.0041(14)
C3 0.0532(17) 0.091(3) 0.0537(19) 0.0037(16) -0.0025(15) -0.0219(17)
C4 0.0463(15) 0.100(3) 0.0405(15) 0.0054(16) 0.0028(12) -0.0083(15)
C5 0.0358(12) 0.0801(19) 0.0332(13) 0.0054(12) -0.0012(10) 0.0027(13)
C6 0.0323(12) 0.0625(16) 0.0411(14) 0.0031(11) -0.0043(10) 0.0002(12)
C7 0.0298(11) 0.0593(15) 0.0437(14) 0.0008(10) 0.0052(10) 0.0048(12)
C8 0.0424(14) 0.086(2) 0.0362(14) 0.0067(13) 0.0079(11) 0.0110(13)
C9 0.0299(11) 0.0519(14) 0.0411(13) 0.0016(10) 0.0099(10) 0.0076(11)
C10 0.0372(12) 0.0510(14) 0.0503(15) 0.0018(11) 0.0131(11) 0.0135(12)
C11 0.0338(12) 0.0500(14) 0.0400(13) 0.0023(10) 0.0070(10) 0.0081(11)
C12 0.0356(12) 0.0526(15) 0.0566(16) 0.0032(11) 0.0064(12) 0.0154(13)
C13 0.069(2) 0.0600(19) 0.107(3) 0.0233(16) 0.021(2) 0.0001(19)
C14 0.061(2) 0.116(4) 0.181(5) 0.031(2) 0.003(3) -0.021(4)
C15 0.0317(11) 0.0492(14) 0.0429(13) 0.0023(10) 0.0069(10) 0.0078(11)
C16 0.0446(14) 0.0582(17) 0.0512(16) 0.0041(12) 0.0049(12) 0.0001(13)
C17 0.084(2) 0.0534(17) 0.082(2) 0.0051(16) 0.0249(19) -0.0084(17)
C18 0.097(3) 0.082(3) 0.157(5) -0.025(2) 0.015(3) -0.041(3)
C19 0.0384(13) 0.0655(17) 0.0533(16) -0.0003(12) -0.0021(12) 0.0179(14)
C20 0.0305(12) 0.0589(16) 0.0638(17) -0.0037(11) 0.0020(12) 0.0048(14)
N1 0.109(2) 0.079(2) 0.097(2) -0.0055(18) -0.0018(18) -0.0196(19)
N2 0.0319(9) 0.0472(11) 0.0390(11) 0.0008(8) 0.0055(8) 0.0055(9)
N3 0.0345(10) 0.0648(14) 0.0387(11) 0.0031(9) 0.0092(9) 0.0110(10)
N4 0.0326(10) 0.0574(13) 0.0446(12) -0.0020(9) 0.0027(9) 0.0144(10)
N5 0.0315(10) 0.0488(12) 0.0494(12) -0.0008(8) 0.0075(9) 0.0048(10)
O1 0.172(4) 0.086(2) 0.141(3) -0.020(2) 0.066(3) 0.000(2)
O2 0.185(4) 0.087(2) 0.256(5) -0.012(2) 0.104(4) -0.062(3)
O3 0.0387(9) 0.0638(12) 0.0582(12) -0.0047(8) 0.0106(8) 0.0200(10)
O4 0.0468(10) 0.0728(13) 0.0583(12) 0.0080(9) 0.0218(9) 0.0104(10)
O5 0.0767(15) 0.0760(15) 0.0739(15) 0.0234(12) 0.0121(12) 0.0326(12)
O6 0.0545(11) 0.0607(12) 0.0684(13) 0.0185(9) 0.0177(10) 0.0062(10)
O7 0.133(2) 0.0752(16) 0.0516(14) 0.0078(15) 0.0110(14) -0.0063(11)
O8 0.0702(13) 0.0468(11) 0.0612(12) -0.0047(9) 0.0116(10) -0.0004(9)
O9 0.0334(9) 0.0605(11) 0.0653(12) 0.0036(8) 0.0025(8) 0.0145(10)

loop_
_atom_type_symbol
_atom_type_description
_atom_type_scat_dispersion_real
_atom_type_scat_dispersion_imag
_atom_type_scat_source
C C 0.0033 0.0016 'International Tables Vol C Tables 4.2.6.8 and 6.1.1.4'
H H 0.0000 0.0000 'International Tables Vol C Tables 4.2.6.8 and 6.1.1.4'
O O 0.0106 0.0060 'International Tables Vol C Tables 4.2.6.8 and 6.1.1.4'
N N 0.0061 0.0033 'International Tables Vol C Tables 4.2.6.8 and 6.1.1.4'

loop_
_geom_angle_atom_site_label_1
_geom_angle_atom_site_label_2
_geom_angle_atom_site_label_3
_geom_angle
_geom_angle_publ_flag
C3 C1 C2 122.7(3) ?
C3 C1 N1 119.7(3) ?
C2 C1 N1 117.6(3) ?
C6 C2 C1 118.7(3) ?
C6 C2 H2 120.7 ?
C1 C2 H2 120.7 ?
C4 C3 C1 118.2(3) ?
C4 C3 H3 120.9 ?
C1 C3 H3 120.9 ?
C3 C4 C5 121.9(3) ?
C3 C4 H4 119.1 ?
C5 C4 H4 119.1 ?
C4 C5 C6 119.1(3) ?
C4 C5 C8 119.8(3) ?
C6 C5 C8 121.1(3) ?
C2 C6 C5 119.4(3) ?
C2 C6 C7 119.9(3) ?
C5 C6 C7 120.6(3) ?
N2 C7 C6 111.93(19) yes
N2 C7 H7A 109.2 ?
C6 C7 H7A 109.2 ?
N2 C7 H7B 109.2 ?
C6 C7 H7B 109.2 ?
H7A C7 H7B 107.9 ?
N3 C8 C5 113.6(2) yes
N3 C8 H8A 108.8 ?
C5 C8 H8A 108.8 ?
N3 C8 H8B 108.8 ?
C5 C8 H8B 108.8 ?
H8A C8 H8B 107.7 ?
O3 C9 N2 126.0(2) ?
O3 C9 N4 126.3(2) ?
N2 C9 N4 107.5(2) yes
O4 C10 N3 125.4(3) ?
O4 C10 N5 126.3(2) ?
N3 C10 N5 108.2(2) yes
N2 C11 N3 114.3(2) yes
N2 C11 C12 109.61(19) ?
N3 C11 C12 111.3(2) ?
N2 C11 C15 102.53(18) ?
N3 C11 C15 102.93(18) ?
C12 C11 C15 116.0(2) ?
O5 C12 O6 126.7(3) ?
O5 C12 C11 123.8(3) ?
O6 C12 C11 109.5(2) ?
C14 C13 O6 110.5(3) ?
C14 C13 H13A 109.5 ?
O6 C13 H13A 109.5 ?
C14 C13 H13B 109.5 ?
O6 C13 H13B 109.5 ?
H13A C13 H13B 108.1 ?
C13 C14 H14A 109.5 ?
C13 C14 H14B 109.5 ?
H14A C14 H14B 109.5 ?
C13 C14 H14C 109.5 ?
H14A C14 H14C 109.5 ?
H14B C14 H14C 109.5 ?
N4 C15 N5 111.5(2) yes
N4 C15 C16 111.0(2) ?
N5 C15 C16 109.7(2) ?
N4 C15 C11 103.70(19) ?
N5 C15 C11 103.62(19) ?
C16 C15 C11 117.0(2) ?
O7 C16 O8 126.2(3) ?
O7 C16 C15 122.8(3) ?
O8 C16 C15 111.0(2) ?
C18 C17 O8 110.2(3) ?
C18 C17 H17A 109.6 ?
O8 C17 H17A 109.6 ?
C18 C17 H17B 109.6 ?
O8 C17 H17B 109.6 ?
H17A C17 H17B 108.1 ?
C17 C18 H18A 109.5 ?
C17 C18 H18B 109.5 ?
H18A C18 H18B 109.5 ?
C17 C18 H18C 109.5 ?
H18A C18 H18C 109.5 ?
H18B C18 H18C 109.5 ?
O9 C19 N4 111.2(2) ?
O9 C19 H19A 109.4 ?
N4 C19 H19A 109.4 ?
O9 C19 H19B 109.4 ?
N4 C19 H19B 109.4 ?
H19A C19 H19B 108.0 ?
O9 C20 N5 111.40(19) ?
O9 C20 H20A 109.3 ?
N5 C20 H20A 109.3 ?
O9 C20 H20B 109.3 ?
N5 C20 H20B 109.3 ?
H20A C20 H20B 108.0 ?
O1 N1 O2 122.4(4) ?
O1 N1 C1 120.1(4) ?
O2 N1 C1 117.4(4) ?
C9 N2 C11 112.72(19) ?
C9 N2 C7 122.0(2) ?
C11 N2 C7 120.86(19) ?
C10 N3 C11 112.5(2) ?
C10 N3 C8 121.0(2) ?
C11 N3 C8 122.4(2) ?
C9 N4 C15 111.95(19) ?
C9 N4 C19 122.4(2) ?
C15 N4 C19 116.83(19) ?
C10 N5 C20 120.6(2) ?
C10 N5 C15 110.65(19) ?
C20 N5 C15 115.1(2) ?
C12 O6 C13 117.7(2) ?
C16 O8 C17 117.4(2) ?
C19 O9 C20 110.9(2) yes

loop_
_geom_bond_atom_site_label_1
_geom_bond_atom_site_label_2
_geom_bond_distance
_geom_bond_publ_flag
C1 C3 1.364(5) ?
C1 C2 1.403(4) ?
C1 N1 1.462(5) yes
C2 C6 1.376(4) ?
C2 H2 0.9300 ?
C3 C4 1.354(5) ?
C3 H3 0.9300 ?
C4 C5 1.402(4) ?
C4 H4 0.9300 ?
C5 C6 1.406(4) ?
C5 C8 1.502(4) ?
C6 C7 1.509(4) ?
C7 N2 1.461(3) ?
C7 H7A 0.9700 ?
C7 H7B 0.9700 ?
C8 N3 1.462(4) ?
C8 H8A 0.9700 ?
C8 H8B 0.9700 ?
C9 O3 1.205(3) yes
C9 N2 1.374(3) yes
C9 N4 1.384(3) yes
C10 O4 1.211(3) yes
C10 N3 1.372(3) yes
C10 N5 1.385(3) yes
C11 N2 1.441(3) yes
C11 N3 1.444(3) yes
C11 C12 1.538(4) ?
C11 C15 1.566(3) yes
C12 O5 1.192(3) ?
C12 O6 1.326(3) ?
C13 C14 1.448(6) ?
C13 O6 1.460(3) ?
C13 H13A 0.9700 ?
C13 H13B 0.9700 ?
C14 H14A 0.9600 ?
C14 H14B 0.9600 ?
C14 H14C 0.9600 ?
C15 N4 1.443(3) yes
C15 N5 1.458(3) yes
C15 C16 1.527(4) ?
C16 O7 1.197(4) ?
C16 O8 1.312(3) ?
C17 C18 1.460(6) ?
C17 O8 1.470(4) ?
C17 H17A 0.9700 ?
C17 H17B 0.9700 ?
C18 H18A 0.9600 ?
C18 H18B 0.9600 ?
C18 H18C 0.9600 ?
C19 O9 1.415(3) yes
C19 N4 1.452(3) ?
C19 H19A 0.9700 ?
C19 H19B 0.9700 ?
C20 O9 1.417(3) yes
C20 N5 1.450(3) ?
C20 H20A 0.9700 ?
C20 H20B 0.9700 ?
N1 O1 1.193(4) ?
N1 O2 1.229(5) ?

loop_
_geom_hbond_atom_site_label_D
_geom_hbond_atom_site_label_H
_geom_hbond_atom_site_label_A
_geom_hbond_site_symmetry_A
_geom_hbond_distance_DH
_geom_hbond_distance_HA
_geom_hbond_distance_DA
_geom_hbond_angle_DHA
C20 H20A O3 3_667 0.97 2.54 3.262(4) 132
C19 H19B O4 3_667 0.97 2.54 3.444(4) 156
C17 H17A O7 4_575 0.97 2.52 3.293(5) 136
C7 H7B O3 3_567 0.97 2.41 3.288(3) 150

loop_
_geom_torsion_atom_site_label_1
_geom_torsion_atom_site_label_2
_geom_torsion_atom_site_label_3
_geom_torsion_atom_site_label_4
_geom_torsion
_geom_torsion_publ_flag
C3 C1 C2 C6 -0.3(4) ?
N1 C1 C2 C6 177.7(2) ?
C2 C1 C3 C4 -0.2(4) ?
N1 C1 C3 C4 -178.2(3) ?
C1 C3 C4 C5 0.8(4) ?
C3 C4 C5 C6 -0.8(4) ?
C3 C4 C5 C8 178.8(3) ?
C1 C2 C6 C5 0.2(4) ?
C1 C2 C6 C7 -177.0(2) ?
C4 C5 C6 C2 0.3(4) ?
C8 C5 C6 C2 -179.3(2) ?
C4 C5 C6 C7 177.5(2) ?
C8 C5 C6 C7 -2.1(3) ?
C2 C6 C7 N2 116.3(3) ?
C5 C6 C7 N2 -60.9(3) ?
C4 C5 C8 N3 -118.0(3) ?
C6 C5 C8 N3 61.6(3) ?
N2 C11 C12 O5 -123.6(3) ?
N3 C11 C12 O5 3.8(4) ?
C15 C11 C12 O5 121.0(3) ?
N2 C11 C12 O6 54.1(3) ?
N3 C11 C12 O6 -178.5(2) ?
C15 C11 C12 O6 -61.3(3) ?
N2 C11 C15 N4 5.0(2) ?
N3 C11 C15 N4 -113.9(2) ?
C12 C11 C15 N4 124.4(2) ?
N2 C11 C15 N5 121.5(2) ?
N3 C11 C15 N5 2.6(2) ?
C12 C11 C15 N5 -119.1(2) ?
N2 C11 C15 C16 -117.6(2) ?
N3 C11 C15 C16 123.5(2) ?
C12 C11 C15 C16 1.8(3) ?
N4 C15 C16 O7 6.3(4) ?
N5 C15 C16 O7 -117.4(3) ?
C11 C15 C16 O7 125.0(3) ?
N4 C15 C16 O8 -175.4(2) ?
N5 C15 C16 O8 60.9(3) ?
C11 C15 C16 O8 -56.7(3) ?
C3 C1 N1 O1 -170.3(4) ?
C2 C1 N1 O1 11.7(5) ?
C3 C1 N1 O2 6.5(5) ?
C2 C1 N1 O2 -171.5(4) ?
O3 C9 N2 C11 -170.6(2) ?
N4 C9 N2 C11 13.7(3) ?
O3 C9 N2 C7 -14.1(4) ?
N4 C9 N2 C7 170.2(2) ?
N3 C11 N2 C9 99.1(2) ?
C12 C11 N2 C9 -135.3(2) ?
C15 C11 N2 C9 -11.5(3) ?
N3 C11 N2 C7 -57.7(3) ?
C12 C11 N2 C7 68.0(3) ?
C15 C11 N2 C7 -168.3(2) ?
C6 C7 N2 C9 -74.5(3) yes
C6 C7 N2 C11 80.2(3) yes
O4 C10 N3 C11 169.5(2) ?
N5 C10 N3 C11 -13.8(3) ?
O4 C10 N3 C8 11.7(4) ?
N5 C10 N3 C8 -171.6(2) ?
N2 C11 N3 C10 -103.8(2) ?
C12 C11 N3 C10 131.4(2) ?
C15 C11 N3 C10 6.6(3) ?
N2 C11 N3 C8 53.6(3) ?
C12 C11 N3 C8 -71.2(3) ?
C15 C11 N3 C8 164.0(2) ?
C5 C8 N3 C10 81.6(3) yes
C5 C8 N3 C11 -73.9(3) yes
O3 C9 N4 C15 174.4(2) ?
N2 C9 N4 C15 -9.9(3) ?
O3 C9 N4 C19 28.1(4) ?
N2 C9 N4 C19 -156.1(2) ?
N5 C15 N4 C9 -108.2(2) ?
C16 C15 N4 C9 129.1(2) ?
C11 C15 N4 C9 2.7(3) ?
N5 C15 N4 C19 40.1(3) ?
C16 C15 N4 C19 -82.5(3) ?
C11 C15 N4 C19 151.0(2) ?
O9 C19 N4 C9 95.7(3) ?
O9 C19 N4 C15 -49.1(3) ?
O4 C10 N5 C20 -29.2(4) ?
N3 C10 N5 C20 154.1(2) ?
O4 C10 N5 C15 -167.8(3) ?
N3 C10 N5 C15 15.5(3) ?
O9 C20 N5 C10 -85.2(3) ?
O9 C20 N5 C15 51.7(3) ?
N4 C15 N5 C10 100.0(2) ?
C16 C15 N5 C10 -136.6(2) ?
C11 C15 N5 C10 -11.0(3) ?
N4 C15 N5 C20 -41.1(3) ?
C16 C15 N5 C20 82.3(3) ?
C11 C15 N5 C20 -152.0(2) ?
O5 C12 O6 C13 -0.5(4) ?
C11 C12 O6 C13 -178.1(2) ?
C14 C13 O6 C12 91.6(4) ?
O7 C16 O8 C17 -0.7(4) ?
C15 C16 O8 C17 -178.9(2) ?
C18 C17 O8 C16 92.4(4) ?
N4 C19 O9 C20 57.5(3) ?
N5 C20 O9 C19 -59.4(3) ?
